data_2006163
loop_
_publ_author_name
'In, Yasuko'
'Nagata, Hiroomi'
'Doi, Mitsunobu'
'Ishida, Toshimasa'
'Wakahara, Akio'

_publ_section_title
;
 Anthranilic Acid--Picric Acid (2/1) Complex
;
_journal_issue 5
_journal_name_full 'Acta Crystallographica Section C'
_journal_page_first 646
_journal_page_last 648
_journal_paper_doi 10.1107/S0108270196011262
_journal_volume 53
_journal_year 1997
_chemical_formula_iupac '2C7 H7 N O2, C6 H3 N3 O7'
_chemical_formula_moiety 'C20 H17 N5 O11'
_chemical_formula_sum 'C20 H17 N5 O11'
_chemical_formula_weight 503.81
_space_group_IT_number 9
_symmetry_cell_setting monoclinic
_symmetry_space_group_name_Hall 'C -2yc'
_symmetry_space_group_name_H-M 'C 1 c 1'
_atom_type_scat_source IntTabIV
_cell_angle_alpha 90
_cell_angle_beta 96.38(4)
_cell_angle_gamma 90
_cell_formula_units_Z 4
_cell_length_a 10.356(2)
_cell_length_b 15.350(3)
_cell_length_c 13.394(3)
_cell_measurement_reflns_used 22
_cell_measurement_temperature 293
_cell_measurement_theta_max 26
_cell_measurement_theta_min 23
_cell_volume 2116.0(8)
_diffrn_measurement_device 'Rigaku AFC-5R'
_diffrn_measurement_method \w-2\q
_diffrn_radiation_type CuK\a
_diffrn_radiation_wavelength 1.5418
_diffrn_reflns_av_R_equivalents 0.018
_diffrn_reflns_limit_h_max 0
_diffrn_reflns_limit_h_min -12
_diffrn_reflns_limit_k_max 18
_diffrn_reflns_limit_k_min 0
_diffrn_reflns_limit_l_max 16
_diffrn_reflns_limit_l_min -16
_diffrn_reflns_number 2342
_diffrn_reflns_theta_max 65.1
_diffrn_standards_decay_% <2
_diffrn_standards_interval_count 100
_diffrn_standards_number 4
_exptl_absorpt_coefficient_mu 1.14
_exptl_absorpt_correction_type none
_exptl_crystal_colour red
_exptl_crystal_density_diffrn 1.580(2)
_exptl_crystal_density_meas 1.579
_exptl_crystal_density_method 'flotation in a CCl~4~/C~6~H~6~ mixture'
_exptl_crystal_description plate
_exptl_crystal_size_max 0.40
_exptl_crystal_size_mid 0.20
_exptl_crystal_size_min 0.10
_refine_diff_density_max 0.30
_refine_diff_density_min -0.29
_refine_ls_extinction_method none
_refine_ls_goodness_of_fit_obs 1.7187
_refine_ls_hydrogen_treatment noref
_refine_ls_number_parameters 323
_refine_ls_number_reflns 1454
_refine_ls_R_factor_obs .059
_refine_ls_shift/esd_max 0.07
_refine_ls_structure_factor_coef F
_refine_ls_weighting_details 'w = 1/[\s^2^(F) + 0.001291F^2^]'
_refine_ls_weighting_scheme calc
_refine_ls_wR_factor_obs .067
_reflns_number_observed 1454
_reflns_number_total 1808
_reflns_observed_criterion F>3\s(F)
_cod_data_source_file ta1106.cif
_cod_data_source_block I
_cod_depositor_comments
;
The following automatic conversions were performed:

'_refine_ls_weighting_scheme' value 'w = 1/[\s^2^(F) + 0.001291F^2^]'
was changed to 'calc'. New tag '_refine_ls_weighting_details' was
created. The value of the new tag was set to 'w = 1/[\s^2^(F) +
0.001291F^2^]'.

Automatic conversion script
Id: cif_fix_values 3143 2015-03-26 13:38:13Z robertas 
;
_cod_original_sg_symbol_H-M 'C c'
_cod_database_code 2006163

loop_
_symmetry_equiv_pos_as_xyz
x,y,z
x,-y,z+1/2
x-1/2,y-1/2,z
x-1/2,-y+1/2,z-1/2

loop_
_atom_site_aniso_label
_atom_site_aniso_U_11
_atom_site_aniso_U_22
_atom_site_aniso_U_33
_atom_site_aniso_U_12
_atom_site_aniso_U_13
_atom_site_aniso_U_23
C(1) .039(5) .052(5) .041(4) .015(4) -.011(4) -.004(4)
O(1) .089(4) .068(3) .059(3) .004(3) .008(3) .010(3)
C(2) .034(2) .034(3) .044(3) -.008(5) .003(2) -.010(5)
N(2) .040(2) .038(2) .077(4) -.002(5) .004(2) -.007(6)
O(2) .078(5) .034(3) .076(4) -.001(3) -.002(4) .017(3)
O(2') .071(5) .071(6) .138(8) -.002(4) -.004(6) -.048(6)
C(3) .043(5) .028(4) .043(4) .006(3) .016(4) -.004(3)
C(4) .033(4) .063(6) .033(4) -.008(4) .004(4) .011(4)
N(4) .066(6) .064(6) .046(5) .001(5) .015(4) .000(5)
O(4) .131(8) .084(7) .059(5) .004(6) -.024(5) -.004(4)
O(4') .140(10) .075(6) .099(8) -.033(6) -.021(7) .039(6)
C(5) .039(2) .038(3) .056(3) .006(5) .005(2) .001(6)
C(6) .049(5) .028(4) .049(5) -.012(4) .006(4) -.003(4)
N(6) .053(5) .046(5) .053(5) -.012(4) -.007(4) -.016(4)
O(6) .096(7) .045(4) .084(6) .008(4) -.020(5) -.029(4)
O(6') .152(8) .072(5) .046(4) .011(6) -.027(5) -.016(4)
C(1A) .039(5) .040(5) .057(6) .008(4) -.003(4) -.004(4)
C(1'A) .045(5) .057(6) .025(4) .001(4) .010(4) .014(4)
O(1A) .101(6) .050(5) .057(5) .013(4) -.011(4) -.004(4)
O(1'A) .097(6) .049(4) .058(4) .010(4) .017(4) .000(4)
C(2A) .049(6) .040(5) .072(7) .000(4) .017(5) -.017(5)
N(2A) .085(7) .060(6) .053(5) .013(4) .016(5) .026(4)
C(3A) .041(6) .091(8) .030(4) .011(5) .000(4) -.003(5)
C(4A) .054(6) .051(7) .090(8) -.006(5) .015(6) -.031(7)
C(5A) .052(7) .057(6) .088(7) -.005(5) .004(5) .016(6)
C(6A) .032(4) .047(6) .087(7) .002(4) .013(5) -.006(5)
C(1B) .042(5) .047(5) .040(4) .001(4) .014(4) -.003(4)
C(1'B) .051(5) .028(5) .091(8) -.012(4) .004(5) .012(5)
O(1B) .092(6) .038(4) .057(4) -.027(4) -.005(4) .000(3)
O(1'B) .110(6) .050(4) .041(4) -.018(4) -.025(4) -.009(3)
C(2B) .029(4) .074(8) .044(5) -.009(4) .000(4) -.010(5)
N(2B) .085(7) .075(7) .056(6) -.025(5) -.019(5) .008(5)
C(3B) .065(8) .090(10) .088(9) .019(7) .018(7) .031(8)
C(4B) .061(7) .070(8) .096(9) .009(6) .007(7) .025(8)
C(5B) .052(6) .044(5) .100(8) .013(5) .026(6) .037(5)
C(6B) .061(6) .039(6) .062(6) .004(5) .011(5) -.001(5)

loop_
_atom_site_label
_atom_site_fract_x
_atom_site_fract_y
_atom_site_fract_z
_atom_site_U_iso_or_equiv
C(1) .0446 .0692(6) .1010 .044(5)
O(1) .0720(10) .0201(4) .1885(7) .073(3)
C(2) .0090(10) .0223(3) .0080(10) .038(3)
N(2) .0110(10) -.0732(3) .0120(10) .052(3)
O(2) .0290(10) -.1120(4) .0895(8) .063(4)
O(2') -.0180(10) -.1077(6) -.0710(10) .094(7)
C(3) -.0268(7) .0610(6) -.0799(6) .038(4)
C(4) -.0240(10) .1562(7) -.0773(9) .043(5)
N(4) -.0590(10) .2036(6) -.1666(9) .059(6)
O(4) -.1240(10) .1703(7) -.2377(8) .092(7)
O(4') -.0290(10) .2782(7) -.1720(10) .106(8)
C(5) .0090(10) .2014(3) .0090(10) .045(3)
C(6) .0460(10) .1552(5) .0966(9) .042(5)
N(6) .0830(10) .2044(5) .1931(9) .051(5)
O(6) .0470(10) .2802(5) .1947(9) .076(5)
O(6') .1470(10) .1661(6) .2588(8) .091(6)
C(1A) -.2890(10) .0916(7) .0840(10) .046(5)
C(1'A) -.2650(10) .1607(7) .1574(9) .043(5)
O(1A) -.2810(10) .2378(5) .1432(8) .070(5)
O(1'A) -.2120(10) .1357(5) .2456(8) .069(5)
C(2A) -.3330(10) .1143(7) -.0140(10) .054(6)
N(2A) -.3490(10) .1995(6) -.0530(9) .066(6)
C(3A) -.3530(10) .0443(8) -.0865(9) .054(6)
C(4A) -.3340(10) -.0419(8) -.0510(10) .066(7)
C(5A) -.2970(10) -.0584(8) .0510(10) .066(7)
C(6A) -.2710(10) .0048(7) .1140(10) .056(6)
C(1B) .3120(10) .0948(6) -.0588(9) .043(5)
C(1'B) .2840(10) .1608(6) -.1380(10) .057(6)
O(1B) .3100(10) .2404(5) -.1174(8) .063(5)
O(1'B) .2360(10) .1342(5) -.2265(8) .068(5)
C(2B) .3520(10) .1118(8) .0430(10) .049(6)
N(2B) .3640(10) .1939(7) .0730(10) .072(7)
C(3B) .377(2) .0420(10) .1070(10) .082(9)
C(4B) .363(2) -.0396(9) .0790(10) .076(8)
C(5B) .3200(10) -.0612(7) -.0160(10) .066(7)
C(6B) .2970(10) .0058(7) -.0890(10) .054(6)
H(1) .1297 -.0344 .2185 .05
H(3) -.0570 .0266 -.1495 .00(3)
H(5) .0049 .2670 .0013 .05(2)
H(1'A) -.2162 .1783 .3061 .10(2)
H(2aA) -.3887 .2076 -.1178 .09(3)
H(2bA) -.3464 .2470 -.0011 .09(3)
H(3A) -.3642 .0494 -.1571 .09(2)
H(4A) -.3501 -.0935 -.1045 .06(2)
H(5A) -.2930 -.1267 .0797 .10(2)
H(6A) -.2326 -.0072 .1938 .04(3)
H(1'B) .2186 .1783 -.2779 .09(2)
H(2aB) .3633 .2388 .0274 .09(3)
H(2bB) .4009 .2139 .1408 .06(3)
H(3B) .4082 .0528 .1857 .05(2)
H(4B) .3890 -.0908 .1327 .09(2)
H(5B) .3014 -.1288 -.0359 .08(2)
H(6B) .2572 -.0154 -.1645 .06(3)

loop_
_geom_angle_atom_site_label_1
_geom_angle_atom_site_label_2
_geom_angle_atom_site_label_3
_geom_angle
_geom_angle_publ_flag
O(1) C(1) C(2) 117.5(6) no
O(1) C(1) C(6) 125.1(6) no
C(2) C(1) C(6) 117.3(7) no
C(1) C(2) N(2) 117.4(5) no
C(1) C(2) C(3) 123.8(4) no
N(2) C(2) C(3) 118.8(6) no
C(2) N(2) O(2) 122.3(7) yes
C(2) N(2) O(2') 113.1(7) yes
O(2) N(2) O(2') 124.4(8) yes
C(2) C(3) C(4) 115.0(7) no
C(3) C(4) N(4) 119.5(6) no
C(3) C(4) C(5) 122.3(7) no
N(4) C(4) C(5) 118.2(8) no
C(4) N(4) O(4) 121.1(8) yes
C(4) N(4) O(4') 120.2(8) yes
O(4) N(4) O(4') 118.7(9) yes
C(4) C(5) C(6) 118.6(7) no
C(1) C(6) C(5) 123.0(6) no
C(1) C(6) N(6) 117.6(6) no
C(5) C(6) N(6) 119.4(7) no
C(6) N(6) O(6) 116.2(7) yes
C(6) N(6) O(6') 116.8(7) yes
O(6) N(6) O(6') 126.9(8) yes
C(1'A) C(1A) C(2A) 118.2(7) no
C(1'A) C(1A) C(6A) 119.9(7) no
C(2A) C(1A) C(6A) 121.9(8) no
C(1A) C(1'A) O(1A) 127.2(8) yes
C(1A) C(1'A) O(1'A) 114.9(7) yes
O(1A) C(1'A) O(1'A) 117.7(7) yes
C(1A) C(2A) N(2A) 126.4(7) yes
C(1A) C(2A) C(3A) 117.2(7) no
N(2A) C(2A) C(3A) 116.1(7) yes
C(2A) C(3A) C(4A) 118.0(8) no
C(3A) C(4A) C(5A) 120.5(8) no
C(4A) C(5A) C(6A) 121.2(9) no
C(1A) C(6A) C(5A) 121.0(8) no
C(1'B) C(1B) C(2B) 126.0(7) no
C(1'B) C(1B) C(6B) 116.4(7) no
C(2B) C(1B) C(6B) 117.6(8) no
C(1B) C(1'B) O(1B) 118.5(7) yes
C(1B) C(1'B) O(1'B) 117.8(7) yes
O(1B) C(1'B) O(1'B) 123.6(7) yes
C(1B) C(2B) N(2B) 118.5(8) yes
C(1B) C(2B) C(3B) 118.0(8) no
N(2B) C(2B) C(3B) 123.6(9) yes
C(2B) C(3B) C(4B) 124.1(9) no
C(3B) C(4B) C(5B) 122.0(10) no
C(4B) C(5B) C(6B) 119.1(9) no
C(1B) C(6B) C(5B) 119.6(8) no

loop_
_geom_bond_atom_site_label_1
_geom_bond_atom_site_label_2
_geom_bond_site_symmetry_1
_geom_bond_site_symmetry_2
_geom_bond_distance
_geom_bond_publ_flag
C(1) O(1) . . 1.395(9) yes
C(1) C(2) . . 1.450(10) no
C(1) C(6) . . 1.320(10) no
C(2) N(2) . . 1.47(2) yes
C(2) C(3) . . 1.330(10) no
N(2) O(2) . . 1.190(10) yes
N(2) O(2') . . 1.23(2) yes
C(3) C(4) . . 1.460(10) no
C(4) N(4) . . 1.41(2) no
C(4) C(5) . . 1.36(2) no
N(4) O(4) . . 1.22(2) yes
N(4) O(4') . . 1.19(2) yes
C(5) C(6) . . 1.39(2) no
C(6) N(6) . . 1.51(2) yes
N(6) O(6) . . 1.22(2) yes
N(6) O(6') . . 1.20(2) yes
C(1A) C(1'A) . . 1.44(2) yes
C(1A) C(2A) . . 1.39(2) no
C(1A) C(6A) . . 1.40(2) no
C(1'A) O(1A) . . 1.21(2) yes
C(1'A) O(1'A) . . 1.31(2) yes
C(2A) N(2A) . . 1.41(2) yes
C(2A) C(3A) . . 1.45(2) no
C(3A) C(4A) . . 1.41(2) no
C(4A) C(5A) . . 1.40(2) no
C(5A) C(6A) . . 1.30(2) no
C(1B) C(1'B) . . 1.48(2) yes
C(1B) C(2B) . . 1.41(2) no
C(1B) C(6B) . . 1.43(2) no
C(1'B) O(1B) . . 1.28(2) yes
C(1'B) O(1'B) . . 1.29(2) yes
C(2B) N(2B) . . 1.32(2) yes
C(2B) C(3B) . . 1.38(2) no
C(3B) C(4B) . . 1.30(2) no
C(4B) C(5B) . . 1.34(2) no
C(5B) C(6B) . . 1.42(2) no

loop_
_geom_contact_atom_site_label_1
_geom_contact_atom_site_label_2
_geom_contact_distance
_geom_contact_site_symmetry_2
_geom_contact_publ_flag
O(2) N(2B) 3.43(2) 3_555 no
O(2') O(1B) 2.95(2) 3_555 no
O(4) O(6') 3.45(2) 4_555 no
O(4) N(2B) 3.28(2) 4_555 no
O(4') O(6') 3.49(2) 4_555 no
O(4') N(2B) 3.50(2) 4_555 no
N(2A) O(6) 3.45(2) 4_555 no
N(2A) O(6') 3.25(2) 4_555 no
C(2A) C(2B) 3.44(2) 1_455 no
O(1A) O(2) 3.070(10) 3_565 no
N(2A) O(2') 3.44(2) 3_565 no
C(1'A) O(1B) 3.39(2) 4_556 no
O(1A) C(1'B) 3.32(2) 4_556 no
O(1A) O(1B) 3.260(10) 4_556 no
O(1A) O(1'B) 2.620(10) 4_556 yes
O(1'A) C(1'B) 3.49(2) 4_556 no
O(1'A) O(1B) 2.630(10) 4_556 no
O(2) O(1A) 3.070(10) 3_655 yes
O(2') N(2A) 3.44(2) 3_655 no
O(2') O(6') 3.14(2) 2_554 no
O(2') O(1'A) 3.03(2) 2_554 yes
O(4) O(2) 3.08(2) 2_554 yes
C(4A) O(1'A) 3.44(2) 2_554 no
O(1'B) O(1) 3.060(10) 2_554 no
O(1'B) O(2) 3.100(10) 2_554 yes
O(1'B) C(4B) 3.38(2) 2_554 no
C(1'B) O(1A) 3.32(2) 4_655 no
C(1'B) O(1'A) 3.49(2) 4_655 no
O(1B) C(1'A) 3.39(2) 4_655 no
O(1B) O(1A) 3.260(10) 4_655 no
O(1B) O(1'A) 2.630(10) 4_655 yes
O(1'B) O(1A) 2.620(10) 4_655 no
C(1) C(1A) 3.460(10) 1_555 no
C(1) C(6A) 3.440(10) 1_555 no
C(1) C(2B) 3.420(10) 1_555 no
C(1) C(3B) 3.46(2) 1_555 no
O(1) C(3B) 3.48(2) 1_555 no
C(2) C(6A) 3.39(2) 1_555 no
C(2) C(6B) 3.38(2) 1_555 no
N(2) C(5A) 3.29(2) 1_555 no
N(2) C(5B) 3.27(2) 1_555 no
O(2) C(5A) 3.45(2) 1_555 no
O(2') C(4A) 3.46(2) 1_555 no
C(3) C(2A) 3.480(10) 1_555 no
C(3) C(3A) 3.380(10) 1_555 no
C(3) C(6B) 3.47(2) 1_555 no
C(4) C(2A) 3.46(2) 1_555 no
C(4) N(2A) 3.48(2) 1_555 no
C(4) C(1'B) 3.38(2) 1_555 no
N(4) O(1'B) 3.42(2) 1_555 no
C(6) C(1'A) 3.41(2) 1_555 no
C(6) C(2B) 3.39(2) 1_555 no
C(6) N(2B) 3.39(2) 1_555 no
N(6) O(1'A) 3.380(10) 1_555 no
N(6) N(2B) 3.48(2) 1_555 no
O(6) O(1A) 3.45(2) 1_555 no
O(1) O(1'B) 3.060(10) 3_555 yes
O(2) O(4) 3.08(2) 3_555 no
O(2) O(1'B) 3.100(10) 3_555 no
O(6') O(2') 3.14(2) 3_555 no
O(1'A) O(2') 3.03(2) 3_555 no
O(1'A) C(4A) 3.44(2) 3_555 no
C(4B) O(1'B) 3.38(2) 3_555 no
O(1B) O(2') 2.95(2) 3_665 yes
N(2B) O(2) 3.43(2) 3_665 no
O(6) N(2A) 3.45(2) 4_656 no
O(6') O(4) 3.45(2) 4_656 no
O(6') O(4') 3.49(2) 4_656 no
O(6') N(2A) 3.25(2) 4_656 no
N(2B) O(4) 3.28(2) 4_656 no
N(2B) O(4') 3.50(2) 4_656 no
C(2B) C(2A) 3.44(2) 1_655 no

loop_
_geom_torsion_atom_site_label_1
_geom_torsion_atom_site_label_2
_geom_torsion_atom_site_label_3
_geom_torsion_atom_site_label_4
_geom_torsion
_geom_torsion_publ_flag
O(1) C(1) C(2) N(2) -2.7(8) no
O(1) C(1) C(2) C(3) 175.0(10) no
C(6) C(1) C(2) N(2) 179.0(10) no
C(6) C(1) C(2) C(3) -3.0(10) no
O(1) C(1) C(6) C(5) -175.0(10) no
O(1) C(1) C(6) N(6) 2.0(8) no
C(2) C(1) C(6) C(5) 3.0(10) no
C(2) C(1) C(6) N(6) -180.0(10) no
C(1) C(2) N(2) O(2) 6.0(10) no
C(1) C(2) N(2) O(2') -179.0(10) yes
C(3) C(2) N(2) O(2) -172.0(10) no
C(3) C(2) N(2) O(2') 3.0(10) no
C(1) C(2) C(3) C(4) 2.5(7) no
N(2) C(2) C(3) C(4) -179.0(10) no
C(2) C(3) C(4) N(4) 179.0(10) no
C(2) C(3) C(4) C(5) -2.0(10) no
C(3) C(4) N(4) O(4) 20.0(10) no
C(3) C(4) N(4) O(4') -162.0(10) yes
C(5) C(4) N(4) O(4) -158(2) no
C(5) C(4) N(4) O(4') 20.0(10) no
C(3) C(4) C(5) C(6) 3.0(10) no
N(4) C(4) C(5) C(6) -179.0(10) no
C(4) C(5) C(6) C(1) -3.0(10) no
C(4) C(5) C(6) N(6) 180.0(10) no
C(1) C(6) N(6) O(6) -159.0(10) no
C(1) C(6) N(6) O(6') 23.0(10) no
C(5) C(6) N(6) O(6) 18.0(10) no
C(5) C(6) N(6) O(6') -160.0(10) yes
C(2A) C(1A) C(1'A) O(1A) 1.0(10) yes
C(2A) C(1A) C(1'A) O(1'A) -173.0(10) yes
C(6A) C(1A) C(1'A) O(1A) -177(2) no
C(6A) C(1A) C(1'A) O(1'A) 9.0(10) no
C(1'A) C(1A) C(2A) N(2A) 5.0(10) no
C(1'A) C(1A) C(2A) C(3A) 179.0(10) no
C(6A) C(1A) C(2A) N(2A) -177(2) no
C(6A) C(1A) C(2A) C(3A) -3.0(10) no
C(1'A) C(1A) C(6A) C(5A) 177.0(10) no
C(2A) C(1A) C(6A) C(5A) -1.0(10) no
C(1A) C(2A) C(3A) C(4A) 3.0(10) no
N(2A) C(2A) C(3A) C(4A) 178.0(10) no
C(2A) C(3A) C(4A) C(5A) .0(10) no
C(3A) C(4A) C(5A) C(6A) -4.0(10) no
C(4A) C(5A) C(6A) C(1A) 4.0(10) no
C(2B) C(1B) C(1'B) O(1B) 7.0(10) yes
C(2B) C(1B) C(1'B) O(1'B) -174.0(10) yes
C(6B) C(1B) C(1'B) O(1B) -172.0(10) no
C(6B) C(1B) C(1'B) O(1'B) 7.0(10) no
C(1'B) C(1B) C(2B) N(2B) 2.0(10) no
C(1'B) C(1B) C(2B) C(3B) -178(2) no
C(6B) C(1B) C(2B) N(2B) -178.0(10) no
C(6B) C(1B) C(2B) C(3B) 2.0(10) no
C(1'B) C(1B) C(6B) C(5B) -179.0(10) no
C(2B) C(1B) C(6B) C(5B) 1.0(10) no
C(1B) C(2B) C(3B) C(4B) -2(2) no
N(2B) C(2B) C(3B) C(4B) 178(2) no
C(2B) C(3B) C(4B) C(5B) -1.0(10) no
C(3B) C(4B) C(5B) C(6B) 4.0(10) no
C(4B) C(5B) C(6B) C(1B) -4.0(10) no
